data_1505037
loop_
_publ_author_name
'Schmid, Wolfgang F.'
'John, Roland O.'
'M\"uhlgassner, Gerhard'
'Heffeter, Petra'
'Jakupec, Michael A.'
'Galanski, Markus'
'Berger, Walter'
'Arion, Vladimir B.'
'Keppler, Bernhard K.'

_publ_section_title
;
 Metal-based paullones as putative CDK inhibitors for antitumor
 chemotherapy.
;
_journal_issue 25
_journal_name_full 'Journal of medicinal chemistry'
_journal_page_first 6343
_journal_page_last 6355
_journal_paper_doi 10.1021/jm701042w
_journal_volume 50
_journal_year 2007
_chemical_formula_sum 'C22 H17 N5 O2'
_chemical_formula_weight 383.41
_chemical_name_systematic
; 
9-Nitro-6-(alpha-picolylamino)-7,12-dihydroindolo[3,2-d][1]benzazepine
;
_space_group_IT_number 14
_symmetry_cell_setting monoclinic
_symmetry_space_group_name_Hall '-P 2ybc'
_symmetry_space_group_name_H-M 'P 1 21/c 1'
_atom_sites_solution_hydrogens geom
_atom_sites_solution_primary direct
_atom_sites_solution_secondary difmap
_audit_creation_method SHELXL-97
_cell_angle_alpha 90.00
_cell_angle_beta 90.160(4)
_cell_angle_gamma 90.00
_cell_formula_units_Z 4
_cell_length_a 10.8951(10)
_cell_length_b 20.050(2)
_cell_length_c 8.6412(9)
_cell_measurement_temperature 100(2)
_cell_volume 1887.6(3)
_computing_structure_refinement 'SHELXL-97 (Sheldrick, 1997)'
_computing_structure_solution 'SHELXS-97 (Sheldrick, 1990)'
_diffrn_ambient_temperature 100(2)
_diffrn_measured_fraction_theta_full 0.999
_diffrn_measured_fraction_theta_max 0.999
_diffrn_radiation_monochromator graphite
_diffrn_radiation_source 'fine-focus sealed tube'
_diffrn_radiation_type MoK\a
_diffrn_radiation_wavelength 0.71073
_diffrn_reflns_av_R_equivalents 0.0557
_diffrn_reflns_av_sigmaI/netI 0.0349
_diffrn_reflns_limit_h_max 11
_diffrn_reflns_limit_h_min -14
_diffrn_reflns_limit_k_max 26
_diffrn_reflns_limit_k_min -26
_diffrn_reflns_limit_l_max 11
_diffrn_reflns_limit_l_min -11
_diffrn_reflns_number 33704
_diffrn_reflns_theta_full 27.88
_diffrn_reflns_theta_max 27.88
_diffrn_reflns_theta_min 2.57
_exptl_absorpt_coefficient_mu 0.090
_exptl_absorpt_correction_T_max 0.9892
_exptl_absorpt_correction_T_min 0.9751
_exptl_absorpt_correction_type multi-scan
_exptl_absorpt_process_details SADABS
_exptl_crystal_colour yellow
_exptl_crystal_density_diffrn 1.349
_exptl_crystal_density_method 'not measured'
_exptl_crystal_description block
_exptl_crystal_F_000 800
_exptl_crystal_size_max 0.28
_exptl_crystal_size_mid 0.14
_exptl_crystal_size_min 0.12
_refine_diff_density_max 0.236
_refine_diff_density_min -0.210
_refine_diff_density_rms 0.043
_refine_ls_extinction_method none
_refine_ls_goodness_of_fit_ref 1.014
_refine_ls_hydrogen_treatment constr
_refine_ls_matrix_type full
_refine_ls_number_parameters 262
_refine_ls_number_reflns 4505
_refine_ls_number_restraints 0
_refine_ls_restrained_S_all 1.014
_refine_ls_R_factor_all 0.0679
_refine_ls_R_factor_gt 0.0405
_refine_ls_shift/su_max 0.000
_refine_ls_shift/su_mean 0.000
_refine_ls_structure_factor_coef Fsqd
_refine_ls_weighting_details 'calc w=1/[\s^2^(Fo^2^)+(0.0498P)^2^+0.6226P] where P=(Fo^2^+2Fc^2^)/3'
_refine_ls_weighting_scheme calc
_refine_ls_wR_factor_gt 0.0970
_refine_ls_wR_factor_ref 0.1102
_reflns_number_gt 3206
_reflns_number_total 4505
_reflns_threshold_expression >2sigma(I)
_cod_data_source_file jm701042w-file001.cif
_cod_data_source_block wosc296(L3)
_cod_original_cell_volume 1887.7(3)
_cod_original_sg_symbol_H-M P21/c
_cod_database_code 1505037

loop_
_symmetry_equiv_pos_as_xyz
'x, y, z'
'-x, y+1/2, -z+1/2'
'-x, -y, -z'
'x, -y-1/2, z-1/2'

loop_
_atom_site_label
_atom_site_type_symbol
_atom_site_fract_x
_atom_site_fract_y
_atom_site_fract_z
_atom_site_U_iso_or_equiv
_atom_site_adp_type
_atom_site_occupancy
_atom_site_symmetry_multiplicity
_atom_site_calc_flag
_atom_site_refinement_flags
O1 O 1.32454(11) 0.06754(6) 0.32415(17) 0.0422(3) Uani 1 1 d .
O2 O 1.36295(12) 0.14715(7) 0.16333(17) 0.0500(4) Uani 1 1 d .
N1 N 0.84986(11) 0.23051(6) 0.41808(15) 0.0230(3) Uani 1 1 d .
H1 H 0.8106 0.2671 0.3913 0.028 Uiso 1 1 calc R
N2 N 0.75606(11) 0.13289(6) 0.83317(14) 0.0215(3) Uani 1 1 d .
N3 N 0.93507(11) 0.08000(6) 0.89602(14) 0.0228(3) Uani 1 1 d .
H30 H 0.9985 0.0561 0.8659 0.027 Uiso 1 1 calc R
N4 N 0.85084(12) 0.00081(7) 1.17844(15) 0.0265(3) Uani 1 1 d .
N5 N 1.29795(12) 0.12027(7) 0.26039(18) 0.0323(3) Uani 1 1 d .
C1 C 1.18259(14) 0.15296(8) 0.30293(18) 0.0245(3) Uani 1 1 d .
C2 C 1.15476(14) 0.21489(8) 0.23627(19) 0.0264(3) Uani 1 1 d .
H2 H 1.2111 0.2355 0.1674 0.032 Uiso 1 1 calc R
C3 C 1.04520(14) 0.24583(8) 0.27126(18) 0.0258(3) Uani 1 1 d .
H3 H 1.0253 0.2883 0.2293 0.031 Uiso 1 1 calc R
C4 C 0.96470(13) 0.21280(7) 0.37015(17) 0.0215(3) Uani 1 1 d .
C5 C 0.80505(13) 0.18135(7) 0.51603(17) 0.0209(3) Uani 1 1 d .
C6 C 0.68280(13) 0.18182(7) 0.58329(17) 0.0215(3) Uani 1 1 d .
C7 C 0.58368(14) 0.20911(7) 0.50167(19) 0.0258(3) Uani 1 1 d .
H7 H 0.5975 0.2296 0.4041 0.031 Uiso 1 1 calc R
C8 C 0.46618(15) 0.20677(8) 0.5606(2) 0.0299(4) Uani 1 1 d .
H8 H 0.3996 0.2254 0.5040 0.036 Uiso 1 1 calc R
C9 C 0.44626(14) 0.17696(8) 0.7032(2) 0.0298(4) Uani 1 1 d .
H9 H 0.3654 0.1747 0.7436 0.036 Uiso 1 1 calc R
C10 C 0.54272(14) 0.15057(8) 0.78670(19) 0.0264(3) Uani 1 1 d .
H10 H 0.5274 0.1307 0.8846 0.032 Uiso 1 1 calc R
C11 C 0.66288(13) 0.15250(7) 0.72976(18) 0.0214(3) Uani 1 1 d .
C12 C 0.84793(13) 0.09597(7) 0.79178(17) 0.0199(3) Uani 1 1 d .
C13 C 0.92773(14) 0.10098(8) 1.05728(17) 0.0246(3) Uani 1 1 d .
H13B H 0.9118 0.1496 1.0610 0.030 Uiso 1 1 calc R
H13A H 1.0078 0.0927 1.1081 0.030 Uiso 1 1 calc R
C14 C 0.82849(14) 0.06519(8) 1.14640(17) 0.0234(3) Uani 1 1 d .
C15 C 0.72132(15) 0.09668(8) 1.19183(19) 0.0285(4) Uani 1 1 d .
H15 H 0.7080 0.1424 1.1678 0.034 Uiso 1 1 calc R
C16 C 0.63384(15) 0.06089(9) 1.2726(2) 0.0329(4) Uani 1 1 d .
H16 H 0.5600 0.0817 1.3054 0.039 Uiso 1 1 calc R
C17 C 0.65543(15) -0.00539(9) 1.3045(2) 0.0336(4) Uani 1 1 d .
H17 H 0.5968 -0.0313 1.3591 0.040 Uiso 1 1 calc R
C18 C 0.76432(15) -0.03306(8) 1.2552(2) 0.0320(4) Uani 1 1 d .
H18 H 0.7788 -0.0788 1.2769 0.038 Uiso 1 1 calc R
C19 C 0.86896(14) 0.07114(7) 0.62853(17) 0.0209(3) Uani 1 1 d .
H19B H 0.9411 0.0412 0.6252 0.025 Uiso 1 1 calc R
H19A H 0.7963 0.0463 0.5909 0.025 Uiso 1 1 calc R
C20 C 0.89060(13) 0.13144(7) 0.53063(16) 0.0195(3) Uani 1 1 d .
C21 C 0.99364(13) 0.15012(7) 0.43805(17) 0.0205(3) Uani 1 1 d .
C22 C 1.10580(13) 0.12005(7) 0.40389(17) 0.0219(3) Uani 1 1 d .
H22 H 1.1284 0.0785 0.4485 0.026 Uiso 1 1 calc R

loop_
_atom_site_aniso_label
_atom_site_aniso_U_11
_atom_site_aniso_U_22
_atom_site_aniso_U_33
_atom_site_aniso_U_23
_atom_site_aniso_U_13
_atom_site_aniso_U_12
O1 0.0279(7) 0.0344(7) 0.0643(9) 0.0164(6) 0.0133(6) 0.0088(5)
O2 0.0353(7) 0.0452(8) 0.0694(10) 0.0215(7) 0.0267(7) 0.0065(6)
N1 0.0226(7) 0.0177(6) 0.0286(7) 0.0035(5) 0.0006(5) 0.0028(5)
N2 0.0199(6) 0.0194(6) 0.0253(6) -0.0004(5) 0.0014(5) -0.0008(5)
N3 0.0203(6) 0.0232(6) 0.0250(7) 0.0007(5) 0.0014(5) 0.0028(5)
N4 0.0235(7) 0.0264(7) 0.0296(7) 0.0024(6) -0.0007(5) 0.0025(5)
N5 0.0226(7) 0.0301(8) 0.0442(9) 0.0060(6) 0.0066(6) -0.0004(6)
C1 0.0189(7) 0.0242(8) 0.0304(8) -0.0004(6) 0.0006(6) -0.0007(6)
C2 0.0229(8) 0.0264(8) 0.0301(8) 0.0040(6) 0.0028(6) -0.0046(6)
C3 0.0260(8) 0.0214(7) 0.0299(8) 0.0045(6) -0.0014(6) -0.0007(6)
C4 0.0220(8) 0.0198(7) 0.0226(7) -0.0006(6) -0.0018(6) 0.0013(6)
C5 0.0229(8) 0.0172(7) 0.0225(7) -0.0004(6) -0.0008(6) -0.0004(6)
C6 0.0210(7) 0.0152(7) 0.0281(8) -0.0035(6) 0.0005(6) 0.0008(6)
C7 0.0251(8) 0.0206(7) 0.0318(8) -0.0001(6) -0.0014(6) 0.0039(6)
C8 0.0218(8) 0.0271(8) 0.0409(10) -0.0028(7) -0.0044(7) 0.0044(6)
C9 0.0179(8) 0.0267(8) 0.0448(10) -0.0044(7) 0.0019(7) -0.0004(6)
C10 0.0234(8) 0.0222(8) 0.0336(9) -0.0022(6) 0.0034(7) -0.0016(6)
C11 0.0206(7) 0.0153(7) 0.0283(8) -0.0041(6) 0.0007(6) -0.0005(6)
C12 0.0194(7) 0.0154(7) 0.0249(7) 0.0015(5) 0.0019(6) -0.0037(6)
C13 0.0238(8) 0.0246(8) 0.0254(8) -0.0007(6) -0.0021(6) -0.0009(6)
C14 0.0225(8) 0.0257(8) 0.0221(7) -0.0019(6) -0.0031(6) 0.0014(6)
C15 0.0269(8) 0.0293(8) 0.0292(8) -0.0031(7) -0.0006(7) 0.0046(7)
C16 0.0228(8) 0.0422(10) 0.0336(9) -0.0056(8) 0.0024(7) 0.0030(7)
C17 0.0269(9) 0.0402(10) 0.0337(9) 0.0021(8) 0.0032(7) -0.0071(7)
C18 0.0317(9) 0.0275(8) 0.0368(9) 0.0064(7) 0.0013(7) -0.0011(7)
C19 0.0210(7) 0.0167(7) 0.0251(7) -0.0016(6) 0.0014(6) 0.0001(6)
C20 0.0206(7) 0.0169(7) 0.0210(7) -0.0018(5) 0.0000(6) 0.0002(6)
C21 0.0219(7) 0.0178(7) 0.0218(7) -0.0009(6) -0.0023(6) -0.0010(6)
C22 0.0219(8) 0.0184(7) 0.0253(8) -0.0009(6) -0.0022(6) -0.0003(6)

loop_
_atom_type_symbol
_atom_type_description
_atom_type_scat_dispersion_real
_atom_type_scat_dispersion_imag
_atom_type_scat_source
C C 0.0033 0.0016 'International Tables Vol C Tables 4.2.6.8 and 6.1.1.4'
H H 0.0000 0.0000 'International Tables Vol C Tables 4.2.6.8 and 6.1.1.4'
N N 0.0061 0.0033 'International Tables Vol C Tables 4.2.6.8 and 6.1.1.4'
O O 0.0106 0.0060 'International Tables Vol C Tables 4.2.6.8 and 6.1.1.4'

loop_
_geom_angle_atom_site_label_1
_geom_angle_atom_site_label_2
_geom_angle_atom_site_label_3
_geom_angle
C4 N1 C5 108.92(12)
C12 N2 C11 122.74(13)
C12 N3 C13 122.05(13)
C18 N4 C14 117.54(14)
O2 N5 O1 123.42(14)
O2 N5 C1 118.25(14)
O1 N5 C1 118.33(13)
C22 C1 C2 123.58(14)
C22 C1 N5 117.85(14)
C2 C1 N5 118.55(14)
C3 C2 C1 119.64(14)
C2 C3 C4 117.85(14)
N1 C4 C3 129.86(14)
N1 C4 C21 107.87(13)
C3 C4 C21 122.26(14)
C20 C5 N1 109.49(13)
C20 C5 C6 126.16(13)
N1 C5 C6 124.24(13)
C7 C6 C11 119.59(14)
C7 C6 C5 120.49(14)
C11 C6 C5 119.89(13)
C8 C7 C6 121.09(15)
C7 C8 C9 119.33(15)
C10 C9 C8 120.63(15)
C9 C10 C11 121.15(15)
C10 C11 N2 116.28(13)
C10 C11 C6 118.19(14)
N2 C11 C6 124.96(13)
N2 C12 N3 119.68(13)
N2 C12 C19 124.33(13)
N3 C12 C19 115.93(13)
N3 C13 C14 113.05(12)
N4 C14 C15 122.18(15)
N4 C14 C13 115.61(13)
C15 C14 C13 122.21(14)
C16 C15 C14 119.27(16)
C17 C16 C15 118.95(16)
C16 C17 C18 118.23(16)
N4 C18 C17 123.83(16)
C20 C19 C12 106.62(11)
C5 C20 C21 106.95(13)
C5 C20 C19 122.24(13)
C21 C20 C19 130.82(13)
C22 C21 C4 119.21(13)
C22 C21 C20 134.00(14)
C4 C21 C20 106.78(12)
C1 C22 C21 117.43(14)

loop_
_geom_bond_atom_site_label_1
_geom_bond_atom_site_label_2
_geom_bond_distance
O1 N5 1.2266(18)
O2 N5 1.2242(18)
N1 C4 1.3660(19)
N1 C5 1.3887(19)
N2 C12 1.2961(19)
N2 C11 1.4067(19)
N3 C12 1.3455(19)
N3 C13 1.4580(19)
N4 C18 1.339(2)
N4 C14 1.342(2)
N5 C1 1.465(2)
C1 C22 1.379(2)
C1 C2 1.402(2)
C2 C3 1.380(2)
C3 C4 1.394(2)
C4 C21 1.422(2)
C5 C20 1.373(2)
C5 C6 1.455(2)
C6 C7 1.400(2)
C6 C11 1.413(2)
C7 C8 1.380(2)
C8 C9 1.387(2)
C9 C10 1.379(2)
C10 C11 1.400(2)
C12 C19 1.514(2)
C13 C14 1.510(2)
C14 C15 1.385(2)
C15 C16 1.383(2)
C16 C17 1.378(2)
C17 C18 1.378(2)
C19 C20 1.4946(19)
C20 C21 1.430(2)
C21 C22 1.395(2)

loop_
_geom_torsion_atom_site_label_1
_geom_torsion_atom_site_label_2
_geom_torsion_atom_site_label_3
_geom_torsion_atom_site_label_4
_geom_torsion
O2 N5 C1 C22 175.42(15)
O1 N5 C1 C22 -4.8(2)
O2 N5 C1 C2 -3.0(2)
O1 N5 C1 C2 176.80(15)
C22 C1 C2 C3 -0.1(2)
N5 C1 C2 C3 178.26(14)
C1 C2 C3 C4 -1.5(2)
C5 N1 C4 C3 179.61(15)
C5 N1 C4 C21 0.67(16)
C2 C3 C4 N1 -177.01(15)
C2 C3 C4 C21 1.8(2)
C4 N1 C5 C20 -0.48(17)
C4 N1 C5 C6 -176.86(13)
C20 C5 C6 C7 -142.83(16)
N1 C5 C6 C7 32.9(2)
C20 C5 C6 C11 35.0(2)
N1 C5 C6 C11 -149.27(14)
C11 C6 C7 C8 -1.2(2)
C5 C6 C7 C8 176.59(14)
C6 C7 C8 C9 0.1(2)
C7 C8 C9 C10 0.8(2)
C8 C9 C10 C11 -0.6(2)
C9 C10 C11 N2 171.27(14)
C9 C10 C11 C6 -0.5(2)
C12 N2 C11 C10 138.53(14)
C12 N2 C11 C6 -50.3(2)
C7 C6 C11 C10 1.4(2)
C5 C6 C11 C10 -176.42(13)
C7 C6 C11 N2 -169.60(13)
C5 C6 C11 N2 12.6(2)
C11 N2 C12 N3 178.83(13)
C11 N2 C12 C19 1.9(2)
C13 N3 C12 N2 2.2(2)
C13 N3 C12 C19 179.45(12)
C12 N3 C13 C14 70.67(18)
C18 N4 C14 C15 0.9(2)
C18 N4 C14 C13 -178.97(14)
N3 C13 C14 N4 71.74(17)
N3 C13 C14 C15 -108.13(16)
N4 C14 C15 C16 -0.2(2)
C13 C14 C15 C16 179.68(14)
C14 C15 C16 C17 -0.5(2)
C15 C16 C17 C18 0.4(3)
C14 N4 C18 C17 -1.0(2)
C16 C17 C18 N4 0.3(3)
N2 C12 C19 C20 64.24(17)
N3 C12 C19 C20 -112.82(14)
N1 C5 C20 C21 0.10(16)
C6 C5 C20 C21 176.38(14)
N1 C5 C20 C19 -179.80(13)
C6 C5 C20 C19 -3.5(2)
C12 C19 C20 C5 -59.53(18)
C12 C19 C20 C21 120.60(16)
N1 C4 C21 C22 178.42(13)
C3 C4 C21 C22 -0.6(2)
N1 C4 C21 C20 -0.60(16)
C3 C4 C21 C20 -179.64(14)
C5 C20 C21 C22 -178.51(16)
C19 C20 C21 C22 1.4(3)
C5 C20 C21 C4 0.30(16)
C19 C20 C21 C4 -179.82(14)
C2 C1 C22 C21 1.2(2)
N5 C1 C22 C21 -177.07(13)
C4 C21 C22 C1 -0.9(2)
C20 C21 C22 C1 177.80(15)
